data_4344820
loop_
_publ_author_name
'Daumann, Lena J.'
'Tatum, David S.'
'Andolina, Christopher M.'
'Pacold, Joseph I.'
'D'Al\'eo, Anthony'
'Law, Ga-Lai'
'Xu, Jide'
'Raymond, Kenneth N.'

_publ_section_title
;
 Effects of Ligand Geometry on the Photophysical Properties of
 Photoluminescent Eu(III) and Sm(III) 1-Hydroxypyridin-2-one Complexes in
 Aqueous Solution.
;
_journal_issue 1
_journal_name_full 'Inorganic chemistry'
_journal_page_first 114
_journal_page_last 124
_journal_paper_doi 10.1021/acs.inorgchem.5b01927
_journal_volume 55
_journal_year 2016
_chemical_formula_moiety 'C34 H36 Sm N8 O12, C4 H10 O, C4 H12 N'
_chemical_formula_sum 'C42 H58 N9 O13 Sm'
_chemical_formula_weight 1046.81
_chemical_name_systematic
;
 ?
;
_space_group_IT_number 2
_symmetry_cell_setting triclinic
_symmetry_space_group_name_Hall '-P 1'
_symmetry_space_group_name_H-M 'P -1'
_atom_sites_solution_hydrogens geom
_atom_sites_solution_primary direct
_atom_sites_solution_secondary difmap
_audit_creation_method SHELXL-97
_cell_angle_alpha 100.121(2)
_cell_angle_beta 116.229(2)
_cell_angle_gamma 91.793(2)
_cell_formula_units_Z 2
_cell_length_a 13.3434(17)
_cell_length_b 13.345(3)
_cell_length_c 14.6758(18)
_cell_measurement_reflns_used 9994
_cell_measurement_temperature 137(2)
_cell_measurement_theta_max 25.33
_cell_measurement_theta_min 2.45
_cell_volume 2290.1(7)
_computing_cell_refinement 'Bruker APEX2 v. 2009.1'
_computing_data_collection 'Bruker APEX2 v. 2009.1'
_computing_data_reduction 'Bruker APEX2 v. 2009.1'
_computing_molecular_graphics ORTEP-32
_computing_publication_material CIFTAB
_computing_structure_refinement 'SHELXL-97 (Sheldrick, 2008)'
_computing_structure_solution SIR-2004
_diffrn_ambient_temperature 137(2)
_diffrn_detector_area_resol_mean 8.192
_diffrn_measured_fraction_theta_full 0.995
_diffrn_measured_fraction_theta_max 0.993
_diffrn_measurement_device_type 'Bruker SMART 1000 CCD'
_diffrn_measurement_method '\f and \w scans'
_diffrn_radiation_monochromator graphite
_diffrn_radiation_source 'fine-focus sealed tube'
_diffrn_radiation_type MoK\a
_diffrn_radiation_wavelength 0.71073
_diffrn_reflns_av_R_equivalents 0.0454
_diffrn_reflns_av_sigmaI/netI 0.0448
_diffrn_reflns_limit_h_max 16
_diffrn_reflns_limit_h_min -16
_diffrn_reflns_limit_k_max 16
_diffrn_reflns_limit_k_min -16
_diffrn_reflns_limit_l_max 17
_diffrn_reflns_limit_l_min -17
_diffrn_reflns_number 36350
_diffrn_reflns_theta_full 25.00
_diffrn_reflns_theta_max 25.44
_diffrn_reflns_theta_min 2.41
_exptl_absorpt_coefficient_mu 1.355
_exptl_absorpt_correction_T_max 0.8124
_exptl_absorpt_correction_T_min 0.6866
_exptl_absorpt_correction_type multi-scan
_exptl_absorpt_process_details SADABS
_exptl_crystal_colour colorless
_exptl_crystal_density_diffrn 1.518
_exptl_crystal_density_method 'not measured'
_exptl_crystal_description block
_exptl_crystal_F_000 1078
_exptl_crystal_size_max 0.30
_exptl_crystal_size_mid 0.28
_exptl_crystal_size_min 0.16
_refine_diff_density_max 1.381
_refine_diff_density_min -0.680
_refine_diff_density_rms 0.096
_refine_ls_extinction_method none
_refine_ls_goodness_of_fit_ref 1.045
_refine_ls_hydrogen_treatment constr
_refine_ls_matrix_type full
_refine_ls_number_parameters 596
_refine_ls_number_reflns 8405
_refine_ls_number_restraints 0
_refine_ls_restrained_S_all 1.045
_refine_ls_R_factor_all 0.0499
_refine_ls_R_factor_gt 0.0353
_refine_ls_shift/su_max 0.001
_refine_ls_shift/su_mean 0.000
_refine_ls_structure_factor_coef Fsqd
_refine_ls_weighting_details 'calc w=1/[\s^2^(Fo^2^)+(0.0416P)^2^+2.4728P] where P=(Fo^2^+2Fc^2^)/3'
_refine_ls_weighting_scheme calc
_refine_ls_wR_factor_gt 0.0795
_refine_ls_wR_factor_ref 0.0855
_reflns_number_gt 7021
_reflns_number_total 8405
_reflns_threshold_expression >2sigma(I)
_cod_data_source_file ic5b01927_si_005.cif
_cod_data_source_block shelxl
_cod_depositor_comments
;
The following automatic conversions were performed:

'_symmetry_cell_setting' value 'Triclinic' changed to 'triclinic'
according to
/usr/data/users/saulius/crontab/automatic-downloads/current/ACS/lib/dictionaries/cif_core.dic
dictionary named 'cif_core.dic' version 2.4.2 from 2011-04-26.

Automatic conversion script
Id: cif_fix_values 4268 2015-11-12 08:31:59Z antanas 
;
_cod_original_sg_symbol_H-M P-1
_cod_database_code 4344820

loop_
_symmetry_equiv_pos_as_xyz
'x, y, z'
'-x, -y, -z'

loop_
_atom_site_label
_atom_site_type_symbol
_atom_site_fract_x
_atom_site_fract_y
_atom_site_fract_z
_atom_site_U_iso_or_equiv
_atom_site_adp_type
_atom_site_occupancy
_atom_site_symmetry_multiplicity
_atom_site_calc_flag
_atom_site_refinement_flags
C1 C 0.3626(3) 0.3754(3) 0.3917(3) 0.0291(9) Uani 1 1 d .
C2 C 0.3715(4) 0.4209(3) 0.4896(3) 0.0369(10) Uani 1 1 d .
H2 H 0.3103 0.4526 0.4934 0.044 Uiso 1 1 calc R
C3 C 0.4665(4) 0.4202(3) 0.5791(3) 0.0387(11) Uani 1 1 d .
H3 H 0.4710 0.4511 0.6444 0.046 Uiso 1 1 calc R
C4 C 0.5565(4) 0.3742(3) 0.5743(3) 0.0351(10) Uani 1 1 d .
H4 H 0.6231 0.3753 0.6366 0.042 Uiso 1 1 calc R
C5 C 0.5499(3) 0.3270(3) 0.4805(3) 0.0278(9) Uani 1 1 d .
C6 C 0.6536(3) 0.2875(3) 0.4780(3) 0.0303(9) Uani 1 1 d .
C7 C 0.7493(4) 0.2276(3) 0.3744(3) 0.0352(10) Uani 1 1 d .
H7A H 0.7206 0.1647 0.3189 0.042 Uiso 1 1 calc R
H7B H 0.8001 0.2074 0.4398 0.042 Uiso 1 1 calc R
C8 C 0.8194(3) 0.3005(3) 0.3484(3) 0.0339(10) Uani 1 1 d .
C9 C 0.8569(4) 0.4021(4) 0.4262(4) 0.0459(12) Uani 1 1 d .
H9A H 0.7906 0.4349 0.4218 0.069 Uiso 1 1 calc R
H9B H 0.9041 0.4470 0.4105 0.069 Uiso 1 1 calc R
H9C H 0.9001 0.3902 0.4965 0.069 Uiso 1 1 calc R
C10 C 0.9229(4) 0.2464(4) 0.3576(4) 0.0520(13) Uani 1 1 d .
H10A H 0.9731 0.2905 0.3446 0.078 Uiso 1 1 calc R
H10B H 0.8982 0.1813 0.3064 0.078 Uiso 1 1 calc R
H10C H 0.9630 0.2329 0.4277 0.078 Uiso 1 1 calc R
C11 C 0.7592(3) 0.3163(3) 0.2363(3) 0.0311(9) Uani 1 1 d .
H11A H 0.8163 0.3454 0.2192 0.037 Uiso 1 1 calc R
H11B H 0.7266 0.2482 0.1893 0.037 Uiso 1 1 calc R
C12 C 0.6805(3) 0.4744(3) 0.1949(3) 0.0263(9) Uani 1 1 d .
C13 C 0.5758(3) 0.5273(3) 0.1537(3) 0.0237(8) Uani 1 1 d .
C14 C 0.5762(3) 0.6107(3) 0.1102(3) 0.0294(9) Uani 1 1 d .
H14 H 0.6429 0.6361 0.1093 0.035 Uiso 1 1 calc R
C15 C 0.4799(4) 0.6575(3) 0.0680(3) 0.0337(10) Uani 1 1 d .
H15 H 0.4809 0.7152 0.0386 0.040 Uiso 1 1 calc R
C16 C 0.3827(4) 0.6211(3) 0.0684(3) 0.0307(9) Uani 1 1 d .
H16 H 0.3176 0.6548 0.0401 0.037 Uiso 1 1 calc R
C17 C 0.3778(3) 0.5347(3) 0.1097(3) 0.0237(8) Uani 1 1 d .
C18 C 0.2786(3) 0.1966(3) -0.0670(3) 0.0248(9) Uani 1 1 d .
C19 C 0.2397(3) 0.1535(3) -0.1737(3) 0.0310(9) Uani 1 1 d .
H19 H 0.1995 0.1924 -0.2239 0.037 Uiso 1 1 calc R
C20 C 0.2588(4) 0.0568(3) -0.2061(3) 0.0343(10) Uani 1 1 d .
H20 H 0.2338 0.0296 -0.2780 0.041 Uiso 1 1 calc R
C21 C 0.3156(3) -0.0017(3) -0.1328(3) 0.0309(9) Uani 1 1 d .
H21 H 0.3264 -0.0700 -0.1551 0.037 Uiso 1 1 calc R
C22 C 0.3555(3) 0.0389(3) -0.0291(3) 0.0253(9) Uani 1 1 d .
C23 C 0.4037(3) -0.0320(3) 0.0452(3) 0.0283(9) Uani 1 1 d .
C24 C 0.4768(4) -0.0579(4) 0.2232(4) 0.0421(11) Uani 1 1 d .
H24A H 0.5555 -0.0300 0.2736 0.051 Uiso 1 1 calc R
H24B H 0.4779 -0.1279 0.1877 0.051 Uiso 1 1 calc R
C25 C 0.4095(4) -0.0657(3) 0.2829(3) 0.0335(10) Uani 1 1 d .
C26 C 0.4554(4) -0.1499(4) 0.3436(4) 0.0475(12) Uani 1 1 d .
H26A H 0.4393 -0.2157 0.2949 0.071 Uiso 1 1 calc R
H26B H 0.4193 -0.1548 0.3884 0.071 Uiso 1 1 calc R
H26C H 0.5370 -0.1331 0.3866 0.071 Uiso 1 1 calc R
C27 C 0.4267(4) 0.0352(3) 0.3582(3) 0.0417(11) Uani 1 1 d .
H27A H 0.5065 0.0517 0.4086 0.063 Uiso 1 1 calc R
H27B H 0.3817 0.0288 0.3951 0.063 Uiso 1 1 calc R
H27C H 0.4029 0.0901 0.3196 0.063 Uiso 1 1 calc R
C28 C 0.2846(4) -0.1015(3) 0.2113(4) 0.0365(10) Uani 1 1 d .
H28A H 0.2778 -0.1530 0.1507 0.044 Uiso 1 1 calc R
H28B H 0.2534 -0.1361 0.2491 0.044 Uiso 1 1 calc R
C29 C 0.1076(3) -0.0276(3) 0.1487(3) 0.0299(9) Uani 1 1 d .
C30 C 0.0451(3) 0.0646(3) 0.1198(3) 0.0267(9) Uani 1 1 d .
C31 C -0.0635(3) 0.0612(3) 0.1049(3) 0.0304(9) Uani 1 1 d .
H31 H -0.0994 0.0013 0.1100 0.036 Uiso 1 1 calc R
C32 C -0.1214(3) 0.1450(3) 0.0823(3) 0.0344(10) Uani 1 1 d .
H32 H -0.1973 0.1418 0.0712 0.041 Uiso 1 1 calc R
C33 C -0.0706(3) 0.2332(3) 0.0756(3) 0.0289(9) Uani 1 1 d .
H33 H -0.1111 0.2904 0.0612 0.035 Uiso 1 1 calc R
C34 C 0.0408(3) 0.2385(3) 0.0902(3) 0.0235(8) Uani 1 1 d .
C35 C -0.0643(3) 0.5430(3) 0.0942(3) 0.0328(10) Uani 1 1 d .
H35A H -0.0390 0.4833 0.0646 0.049 Uiso 1 1 calc R
H35B H -0.0872 0.5903 0.0465 0.049 Uiso 1 1 calc R
H35C H -0.1283 0.5203 0.1047 0.049 Uiso 1 1 calc R
C36 C -0.0109(4) 0.6844(3) 0.2428(4) 0.0381(11) Uani 1 1 d .
H36A H -0.0765 0.6594 0.2498 0.057 Uiso 1 1 calc R
H36B H -0.0321 0.7343 0.1978 0.057 Uiso 1 1 calc R
H36C H 0.0492 0.7174 0.3116 0.057 Uiso 1 1 calc R
C37 C 0.1252(3) 0.6371(3) 0.1801(3) 0.0355(10) Uani 1 1 d .
H37A H 0.1845 0.6760 0.2464 0.053 Uiso 1 1 calc R
H37B H 0.0980 0.6821 0.1303 0.053 Uiso 1 1 calc R
H37C H 0.1554 0.5798 0.1529 0.053 Uiso 1 1 calc R
C38 C 0.0674(4) 0.5230(3) 0.2674(3) 0.0375(10) Uani 1 1 d .
H38A H 0.1302 0.5574 0.3339 0.056 Uiso 1 1 calc R
H38B H 0.0919 0.4641 0.2358 0.056 Uiso 1 1 calc R
H38C H 0.0047 0.4992 0.2792 0.056 Uiso 1 1 calc R
C39 C 0.2408(9) 0.2725(8) 0.6089(7) 0.146(4) Uani 1 1 d .
H39A H 0.1704 0.2705 0.6148 0.219 Uiso 1 1 calc R
H39B H 0.2649 0.3429 0.6098 0.219 Uiso 1 1 calc R
H39C H 0.2990 0.2491 0.6675 0.219 Uiso 1 1 calc R
C40 C 0.2227(6) 0.2052(8) 0.5111(7) 0.117(3) Uani 1 1 d .
H40A H 0.1737 0.2342 0.4511 0.141 Uiso 1 1 calc R
H40B H 0.2954 0.1971 0.5094 0.141 Uiso 1 1 calc R
C41 C 0.1416(10) 0.0446(9) 0.4164(9) 0.171(5) Uani 1 1 d .
H41A H 0.2104 0.0260 0.4111 0.205 Uiso 1 1 calc R
H41B H 0.0983 0.0778 0.3578 0.205 Uiso 1 1 calc R
C42 C 0.0759(13) -0.0471(7) 0.4041(9) 0.202(7) Uani 1 1 d .
H42A H 0.1251 -0.1003 0.4262 0.303 Uiso 1 1 calc R
H42B H 0.0208 -0.0703 0.3310 0.303 Uiso 1 1 calc R
H42C H 0.0363 -0.0341 0.4468 0.303 Uiso 1 1 calc R
N1 N 0.4519(3) 0.3251(2) 0.3926(2) 0.0251(7) Uani 1 1 d .
N2 N 0.6542(3) 0.2664(3) 0.3864(3) 0.0301(8) Uani 1 1 d .
H2A H 0.5952 0.2762 0.3311 0.036 Uiso 1 1 calc R
N3 N 0.6706(3) 0.3819(2) 0.2142(3) 0.0274(7) Uani 1 1 d .
H3A H 0.6074 0.3596 0.2135 0.033 Uiso 1 1 calc R
N4 N 0.4779(2) 0.4925(2) 0.1533(2) 0.0202(7) Uani 1 1 d .
N5 N 0.3430(3) 0.1386(2) 0.0017(2) 0.0230(7) Uani 1 1 d .
N6 N 0.4350(3) 0.0057(3) 0.1457(3) 0.0334(8) Uani 1 1 d .
H6 H 0.4303 0.0708 0.1658 0.040 Uiso 1 1 calc R
N7 N 0.2158(3) -0.0200(2) 0.1729(3) 0.0310(8) Uani 1 1 d .
H7 H 0.2474 0.0351 0.1659 0.037 Uiso 1 1 calc R
N8 N 0.0945(2) 0.1517(2) 0.1115(2) 0.0226(7) Uani 1 1 d .
N17 N 0.0299(2) 0.5964(2) 0.1962(2) 0.0239(7) Uani 1 1 d .
O1 O 0.2805(2) 0.3768(2) 0.3043(2) 0.0326(7) Uani 1 1 d .
O2 O 0.4381(2) 0.27491(19) 0.29921(19) 0.0234(6) Uani 1 1 d .
O3 O 0.7336(3) 0.2817(3) 0.5601(2) 0.0444(8) Uani 1 1 d .
O4 O 0.7688(2) 0.5168(2) 0.2044(2) 0.0404(8) Uani 1 1 d .
O5 O 0.4738(2) 0.41352(19) 0.1976(2) 0.0246(6) Uani 1 1 d .
O6 O 0.2928(2) 0.49287(19) 0.1125(2) 0.0261(6) Uani 1 1 d .
O7 O 0.2610(2) 0.28343(19) -0.0305(2) 0.0276(6) Uani 1 1 d .
O8 O 0.3909(2) 0.18534(19) 0.10288(19) 0.0242(6) Uani 1 1 d .
O9 O 0.4087(2) -0.1203(2) 0.0095(2) 0.0388(7) Uani 1 1 d .
O10 O 0.0553(3) -0.1037(2) 0.1510(3) 0.0432(8) Uani 1 1 d .
O11 O 0.2004(2) 0.15739(19) 0.1227(2) 0.0277(6) Uani 1 1 d .
O12 O 0.0959(2) 0.31558(19) 0.0861(2) 0.0251(6) Uani 1 1 d .
O13 O 0.1737(6) 0.1153(6) 0.5078(5) 0.142(2) Uani 1 1 d .
Sm1 Sm 0.296528(16) 0.320436(15) 0.147615(16) 0.02081(7) Uani 1 1 d .

loop_
_atom_site_aniso_label
_atom_site_aniso_U_11
_atom_site_aniso_U_22
_atom_site_aniso_U_33
_atom_site_aniso_U_23
_atom_site_aniso_U_13
_atom_site_aniso_U_12
C1 0.035(2) 0.027(2) 0.030(2) 0.0048(18) 0.019(2) 0.0040(17)
C2 0.047(3) 0.038(3) 0.034(3) 0.004(2) 0.026(2) 0.008(2)
C3 0.051(3) 0.041(3) 0.028(2) 0.005(2) 0.023(2) 0.005(2)
C4 0.043(3) 0.035(2) 0.026(2) 0.0069(19) 0.014(2) 0.004(2)
C5 0.032(2) 0.027(2) 0.023(2) 0.0067(17) 0.0107(18) 0.0035(17)
C6 0.033(2) 0.027(2) 0.026(2) 0.0019(18) 0.011(2) -0.0027(17)
C7 0.035(2) 0.037(2) 0.033(2) 0.008(2) 0.013(2) 0.0123(19)
C8 0.026(2) 0.042(3) 0.032(2) 0.008(2) 0.0124(19) 0.0084(19)
C9 0.036(3) 0.057(3) 0.036(3) -0.001(2) 0.014(2) -0.009(2)
C10 0.035(3) 0.074(4) 0.050(3) 0.022(3) 0.017(2) 0.026(3)
C11 0.026(2) 0.034(2) 0.033(2) 0.0046(19) 0.0143(19) 0.0085(18)
C12 0.025(2) 0.028(2) 0.025(2) 0.0021(17) 0.0121(18) -0.0004(17)
C13 0.022(2) 0.022(2) 0.027(2) 0.0020(16) 0.0126(17) -0.0018(15)
C14 0.030(2) 0.026(2) 0.034(2) 0.0059(18) 0.0166(19) -0.0031(17)
C15 0.045(3) 0.021(2) 0.035(2) 0.0083(18) 0.017(2) 0.0022(18)
C16 0.037(2) 0.020(2) 0.035(2) 0.0040(18) 0.017(2) 0.0044(17)
C17 0.026(2) 0.0181(19) 0.025(2) -0.0026(16) 0.0124(17) 0.0006(16)
C18 0.024(2) 0.027(2) 0.027(2) 0.0091(17) 0.0144(18) 0.0018(16)
C19 0.036(2) 0.033(2) 0.025(2) 0.0054(18) 0.0153(19) 0.0049(18)
C20 0.038(3) 0.039(3) 0.026(2) 0.0024(19) 0.017(2) 0.003(2)
C21 0.031(2) 0.025(2) 0.039(3) -0.0023(19) 0.020(2) -0.0019(17)
C22 0.020(2) 0.023(2) 0.034(2) 0.0023(17) 0.0148(18) 0.0019(15)
C23 0.019(2) 0.029(2) 0.040(3) 0.0083(19) 0.0159(19) 0.0042(16)
C24 0.042(3) 0.049(3) 0.046(3) 0.026(2) 0.023(2) 0.024(2)
C25 0.035(2) 0.033(2) 0.035(2) 0.015(2) 0.015(2) 0.0106(19)
C26 0.059(3) 0.040(3) 0.048(3) 0.024(2) 0.022(3) 0.019(2)
C27 0.046(3) 0.040(3) 0.035(3) 0.011(2) 0.014(2) 0.009(2)
C28 0.039(3) 0.027(2) 0.046(3) 0.016(2) 0.018(2) 0.0087(19)
C29 0.032(2) 0.029(2) 0.028(2) 0.0060(18) 0.0142(19) -0.0004(18)
C30 0.025(2) 0.029(2) 0.025(2) 0.0044(17) 0.0107(18) -0.0033(16)
C31 0.029(2) 0.032(2) 0.035(2) 0.0054(19) 0.019(2) -0.0045(18)
C32 0.022(2) 0.042(3) 0.037(2) 0.001(2) 0.0143(19) -0.0038(18)
C33 0.021(2) 0.034(2) 0.032(2) 0.0032(18) 0.0132(18) 0.0021(17)
C34 0.021(2) 0.027(2) 0.021(2) 0.0033(16) 0.0090(17) 0.0010(16)
C35 0.029(2) 0.039(2) 0.023(2) 0.0020(19) 0.0077(18) -0.0042(18)
C36 0.037(3) 0.029(2) 0.050(3) 0.000(2) 0.023(2) 0.0071(19)
C37 0.024(2) 0.045(3) 0.035(2) 0.005(2) 0.013(2) 0.0010(19)
C38 0.042(3) 0.035(2) 0.034(2) 0.014(2) 0.012(2) 0.011(2)
C39 0.188(10) 0.172(10) 0.081(6) 0.000(6) 0.078(7) -0.056(8)
C40 0.058(5) 0.150(9) 0.130(8) 0.052(7) 0.022(5) 0.016(5)
C41 0.167(11) 0.170(12) 0.167(11) -0.062(9) 0.106(9) -0.023(9)
C42 0.37(2) 0.060(6) 0.140(10) -0.007(6) 0.103(11) -0.027(9)
N1 0.0298(19) 0.0245(18) 0.0223(17) 0.0048(14) 0.0130(15) 0.0024(14)
N2 0.0261(19) 0.036(2) 0.0241(18) 0.0082(15) 0.0067(15) 0.0069(15)
N3 0.0222(18) 0.0266(18) 0.036(2) 0.0071(15) 0.0153(16) 0.0042(14)
N4 0.0219(17) 0.0159(15) 0.0221(17) 0.0020(13) 0.0102(14) -0.0013(12)
N5 0.0222(17) 0.0239(17) 0.0251(18) 0.0033(14) 0.0134(14) 0.0035(13)
N6 0.037(2) 0.033(2) 0.037(2) 0.0136(17) 0.0208(18) 0.0157(16)
N7 0.029(2) 0.0250(18) 0.038(2) 0.0125(16) 0.0129(16) 0.0030(14)
N8 0.0169(16) 0.0256(17) 0.0261(18) 0.0038(14) 0.0114(14) -0.0011(13)
N17 0.0202(17) 0.0259(17) 0.0242(17) 0.0053(14) 0.0088(14) 0.0053(13)
O1 0.0301(16) 0.0420(18) 0.0277(16) 0.0051(13) 0.0155(14) 0.0104(13)
O2 0.0258(14) 0.0233(14) 0.0184(13) 0.0000(11) 0.0093(11) 0.0017(11)
O3 0.0347(18) 0.065(2) 0.0222(16) 0.0089(15) 0.0027(14) 0.0129(15)
O4 0.0238(16) 0.0428(18) 0.058(2) 0.0152(16) 0.0203(15) -0.0010(13)
O5 0.0207(14) 0.0224(14) 0.0322(15) 0.0123(12) 0.0108(12) 0.0020(11)
O6 0.0201(14) 0.0223(14) 0.0335(16) 0.0030(12) 0.0110(12) 0.0040(11)
O7 0.0357(16) 0.0228(15) 0.0281(15) 0.0072(12) 0.0169(13) 0.0068(12)
O8 0.0229(14) 0.0249(14) 0.0212(14) 0.0004(11) 0.0086(12) 0.0027(11)
O9 0.0370(17) 0.0257(16) 0.0495(19) 0.0048(14) 0.0169(15) 0.0073(13)
O10 0.0411(18) 0.0311(17) 0.060(2) 0.0147(15) 0.0232(17) -0.0038(14)
O11 0.0169(14) 0.0245(14) 0.0441(17) 0.0095(13) 0.0152(13) 0.0010(11)
O12 0.0195(14) 0.0236(14) 0.0325(15) 0.0090(12) 0.0112(12) 0.0022(11)
O13 0.179(7) 0.123(5) 0.103(5) -0.006(4) 0.061(5) -0.041(5)
Sm1 0.01709(11) 0.02067(11) 0.02343(11) 0.00330(8) 0.00871(8) 0.00067(7)

loop_
_atom_type_symbol
_atom_type_description
_atom_type_scat_dispersion_real
_atom_type_scat_dispersion_imag
_atom_type_scat_source
C C 0.0030 0.0020 'International Tables Vol C Tables 4.2.6.8 and 6.1.1.4'
H H 0.0000 0.0000 'International Tables Vol C Tables 4.2.6.8 and 6.1.1.4'
N N 0.0060 0.0030 'International Tables Vol C Tables 4.2.6.8 and 6.1.1.4'
O O 0.0110 0.0060 'International Tables Vol C Tables 4.2.6.8 and 6.1.1.4'
Sm Sm -0.1640 3.4420 'International Tables Vol C Tables 4.2.6.8 and 6.1.1.4'

loop_
_geom_angle_atom_site_label_1
_geom_angle_atom_site_label_2
_geom_angle_atom_site_label_3
_geom_angle
O1 C1 N1 118.1(3)
O1 C1 C2 125.8(4)
N1 C1 C2 116.1(4)
C3 C2 C1 121.2(4)
C3 C2 H2 119.4
C1 C2 H2 119.4
C2 C3 C4 119.9(4)
C2 C3 H3 120.1
C4 C3 H3 120.1
C5 C4 C3 120.6(4)
C5 C4 H4 119.7
C3 C4 H4 119.7
N1 C5 C4 118.1(4)
N1 C5 C6 122.9(3)
C4 C5 C6 118.7(4)
O3 C6 N2 124.0(4)
O3 C6 C5 118.6(4)
N2 C6 C5 117.2(4)
N2 C7 C8 116.9(3)
N2 C7 H7A 108.1
C8 C7 H7A 108.1
N2 C7 H7B 108.1
C8 C7 H7B 108.1
H7A C7 H7B 107.3
C9 C8 C7 110.2(4)
C9 C8 C11 111.2(4)
C7 C8 C11 113.5(3)
C9 C8 C10 109.9(4)
C7 C8 C10 105.2(4)
C11 C8 C10 106.5(3)
C8 C9 H9A 109.5
C8 C9 H9B 109.5
H9A C9 H9B 109.5
C8 C9 H9C 109.5
H9A C9 H9C 109.5
H9B C9 H9C 109.5
C8 C10 H10A 109.5
C8 C10 H10B 109.5
H10A C10 H10B 109.5
C8 C10 H10C 109.5
H10A C10 H10C 109.5
H10B C10 H10C 109.5
N3 C11 C8 116.4(3)
N3 C11 H11A 108.2
C8 C11 H11A 108.2
N3 C11 H11B 108.2
C8 C11 H11B 108.2
H11A C11 H11B 107.3
O4 C12 N3 123.6(4)
O4 C12 C13 118.5(4)
N3 C12 C13 117.8(3)
N4 C13 C14 118.3(3)
N4 C13 C12 122.3(3)
C14 C13 C12 119.3(3)
C13 C14 C15 120.3(4)
C13 C14 H14 119.9
C15 C14 H14 119.9
C16 C15 C14 120.4(4)
C16 C15 H15 119.8
C14 C15 H15 119.8
C15 C16 C17 121.3(4)
C15 C16 H16 119.4
C17 C16 H16 119.4
O6 C17 N4 117.3(3)
O6 C17 C16 127.0(4)
N4 C17 C16 115.6(3)
O7 C18 N5 118.3(3)
O7 C18 C19 125.4(3)
N5 C18 C19 116.2(3)
C20 C19 C18 121.2(4)
C20 C19 H19 119.4
C18 C19 H19 119.4
C19 C20 C21 119.6(4)
C19 C20 H20 120.2
C21 C20 H20 120.2
C22 C21 C20 120.2(4)
C22 C21 H21 119.9
C20 C21 H21 119.9
C21 C22 N5 119.1(4)
C21 C22 C23 117.5(4)
N5 C22 C23 123.2(3)
O9 C23 N6 124.3(4)
O9 C23 C22 118.1(4)
N6 C23 C22 117.5(3)
N6 C24 C25 115.3(3)
N6 C24 H24A 108.4
C25 C24 H24A 108.4
N6 C24 H24B 108.4
C25 C24 H24B 108.4
H24A C24 H24B 107.5
C24 C25 C27 110.9(4)
C24 C25 C28 112.5(4)
C27 C25 C28 111.4(4)
C24 C25 C26 105.6(3)
C27 C25 C26 109.7(4)
C28 C25 C26 106.4(4)
C25 C26 H26A 109.5
C25 C26 H26B 109.5
H26A C26 H26B 109.5
C25 C26 H26C 109.5
H26A C26 H26C 109.5
H26B C26 H26C 109.5
C25 C27 H27A 109.5
C25 C27 H27B 109.5
H27A C27 H27B 109.5
C25 C27 H27C 109.5
H27A C27 H27C 109.5
H27B C27 H27C 109.5
N7 C28 C25 115.3(3)
N7 C28 H28A 108.5
C25 C28 H28A 108.5
N7 C28 H28B 108.5
C25 C28 H28B 108.5
H28A C28 H28B 107.5
O10 C29 N7 123.7(4)
O10 C29 C30 118.1(4)
N7 C29 C30 118.2(3)
C31 C30 N8 118.8(4)
C31 C30 C29 118.5(3)
N8 C30 C29 122.7(3)
C30 C31 C32 120.0(4)
C30 C31 H31 120.0
C32 C31 H31 120.0
C33 C32 C31 121.0(4)
C33 C32 H32 119.5
C31 C32 H32 119.5
C32 C33 C34 120.2(4)
C32 C33 H33 119.9
C34 C33 H33 119.9
O12 C34 N8 118.0(3)
O12 C34 C33 125.5(4)
N8 C34 C33 116.4(3)
N17 C35 H35A 109.5
N17 C35 H35B 109.5
H35A C35 H35B 109.5
N17 C35 H35C 109.5
H35A C35 H35C 109.5
H35B C35 H35C 109.5
N17 C36 H36A 109.5
N17 C36 H36B 109.5
H36A C36 H36B 109.5
N17 C36 H36C 109.5
H36A C36 H36C 109.5
H36B C36 H36C 109.5
N17 C37 H37A 109.5
N17 C37 H37B 109.5
H37A C37 H37B 109.5
N17 C37 H37C 109.5
H37A C37 H37C 109.5
H37B C37 H37C 109.5
N17 C38 H38A 109.5
N17 C38 H38B 109.5
H38A C38 H38B 109.5
N17 C38 H38C 109.5
H38A C38 H38C 109.5
H38B C38 H38C 109.5
C40 C39 H39A 109.5
C40 C39 H39B 109.5
H39A C39 H39B 109.5
C40 C39 H39C 109.5
H39A C39 H39C 109.5
H39B C39 H39C 109.5
O13 C40 C39 106.2(8)
O13 C40 H40A 110.5
C39 C40 H40A 110.5
O13 C40 H40B 110.5
C39 C40 H40B 110.5
H40A C40 H40B 108.7
O13 C41 C42 116.0(10)
O13 C41 H41A 108.3
C42 C41 H41A 108.3
O13 C41 H41B 108.3
C42 C41 H41B 108.3
H41A C41 H41B 107.4
C41 C42 H42A 109.5
C41 C42 H42B 109.5
H42A C42 H42B 109.5
C41 C42 H42C 109.5
H42A C42 H42C 109.5
H42B C42 H42C 109.5
O2 N1 C5 120.8(3)
O2 N1 C1 115.4(3)
C5 N1 C1 123.7(3)
C6 N2 C7 122.1(3)
C6 N2 H2A 118.9
C7 N2 H2A 118.9
C12 N3 C11 122.8(3)
C12 N3 H3A 118.6
C11 N3 H3A 118.6
O5 N4 C13 120.7(3)
O5 N4 C17 115.1(3)
C13 N4 C17 124.1(3)
O8 N5 C22 121.3(3)
O8 N5 C18 115.7(3)
C22 N5 C18 123.0(3)
C23 N6 C24 121.9(4)
C23 N6 H6 119.1
C24 N6 H6 119.1
C29 N7 C28 121.6(3)
C29 N7 H7 119.2
C28 N7 H7 119.2
O11 N8 C30 120.8(3)
O11 N8 C34 115.5(3)
C30 N8 C34 123.7(3)
C38 N17 C36 109.4(3)
C38 N17 C35 109.3(3)
C36 N17 C35 109.1(3)
C38 N17 C37 110.7(3)
C36 N17 C37 108.6(3)
C35 N17 C37 109.8(3)
C1 O1 Sm1 120.0(2)
N1 O2 Sm1 118.05(19)
N4 O5 Sm1 119.05(19)
C17 O6 Sm1 118.8(2)
C18 O7 Sm1 118.2(2)
N5 O8 Sm1 115.37(19)
N8 O11 Sm1 118.99(19)
C34 O12 Sm1 119.5(2)
C40 O13 C41 114.3(9)
O5 Sm1 O11 145.25(8)
O5 Sm1 O2 69.68(8)
O11 Sm1 O2 84.27(9)
O5 Sm1 O8 79.89(9)
O11 Sm1 O8 69.12(9)
O2 Sm1 O8 68.59(8)
O5 Sm1 O1 98.76(9)
O11 Sm1 O1 89.93(10)
O2 Sm1 O1 64.70(9)
O8 Sm1 O1 130.27(9)
O5 Sm1 O7 90.76(9)
O11 Sm1 O7 90.03(9)
O2 Sm1 O7 131.93(8)
O8 Sm1 O7 64.86(8)
O1 Sm1 O7 163.24(9)
O5 Sm1 O12 149.78(8)
O11 Sm1 O12 64.96(8)
O2 Sm1 O12 130.67(8)
O8 Sm1 O12 125.83(9)
O1 Sm1 O12 77.09(9)
O7 Sm1 O12 87.73(9)
O5 Sm1 O6 63.75(8)
O11 Sm1 O6 149.81(9)
O2 Sm1 O6 123.81(8)
O8 Sm1 O6 127.93(9)
O1 Sm1 O6 92.80(9)
O7 Sm1 O6 79.02(9)
O12 Sm1 O6 86.38(8)

loop_
_geom_bond_atom_site_label_1
_geom_bond_atom_site_label_2
_geom_bond_distance
C1 O1 1.270(5)
C1 N1 1.382(5)
C1 C2 1.408(6)
C2 C3 1.366(6)
C2 H2 0.9500
C3 C4 1.389(6)
C3 H3 0.9500
C4 C5 1.373(6)
C4 H4 0.9500
C5 N1 1.368(5)
C5 C6 1.509(6)
C6 O3 1.224(5)
C6 N2 1.328(5)
C7 N2 1.453(5)
C7 C8 1.535(6)
C7 H7A 0.9900
C7 H7B 0.9900
C8 C9 1.518(6)
C8 C11 1.537(6)
C8 C10 1.542(6)
C9 H9A 0.9800
C9 H9B 0.9800
C9 H9C 0.9800
C10 H10A 0.9800
C10 H10B 0.9800
C10 H10C 0.9800
C11 N3 1.447(5)
C11 H11A 0.9900
C11 H11B 0.9900
C12 O4 1.230(4)
C12 N3 1.330(5)
C12 C13 1.511(5)
C13 N4 1.369(5)
C13 C14 1.376(5)
C14 C15 1.381(6)
C14 H14 0.9500
C15 C16 1.373(6)
C15 H15 0.9500
C16 C17 1.407(5)
C16 H16 0.9500
C17 O6 1.268(4)
C17 N4 1.389(5)
C18 O7 1.263(4)
C18 N5 1.380(5)
C18 C19 1.414(5)
C19 C20 1.366(6)
C19 H19 0.9500
C20 C21 1.398(6)
C20 H20 0.9500
C21 C22 1.367(6)
C21 H21 0.9500
C22 N5 1.368(5)
C22 C23 1.509(5)
C23 O9 1.220(5)
C23 N6 1.336(5)
C24 N6 1.461(5)
C24 C25 1.519(6)
C24 H24A 0.9900
C24 H24B 0.9900
C25 C27 1.524(6)
C25 C28 1.528(6)
C25 C26 1.532(5)
C26 H26A 0.9800
C26 H26B 0.9800
C26 H26C 0.9800
C27 H27A 0.9800
C27 H27B 0.9800
C27 H27C 0.9800
C28 N7 1.471(5)
C28 H28A 0.9900
C28 H28B 0.9900
C29 O10 1.228(5)
C29 N7 1.321(5)
C29 C30 1.524(6)
C30 C31 1.365(5)
C30 N8 1.369(5)
C31 C32 1.384(6)
C31 H31 0.9500
C32 C33 1.380(6)
C32 H32 0.9500
C33 C34 1.402(5)
C33 H33 0.9500
C34 O12 1.271(4)
C34 N8 1.391(5)
C35 N17 1.495(5)
C35 H35A 0.9800
C35 H35B 0.9800
C35 H35C 0.9800
C36 N17 1.494(5)
C36 H36A 0.9800
C36 H36B 0.9800
C36 H36C 0.9800
C37 N17 1.495(5)
C37 H37A 0.9800
C37 H37B 0.9800
C37 H37C 0.9800
C38 N17 1.493(5)
C38 H38A 0.9800
C38 H38B 0.9800
C38 H38C 0.9800
C39 C40 1.467(11)
C39 H39A 0.9800
C39 H39B 0.9800
C39 H39C 0.9800
C40 O13 1.331(9)
C40 H40A 0.9900
C40 H40B 0.9900
C41 O13 1.378(10)
C41 C42 1.420(13)
C41 H41A 0.9900
C41 H41B 0.9900
C42 H42A 0.9800
C42 H42B 0.9800
C42 H42C 0.9800
N1 O2 1.344(4)
N2 H2A 0.8800
N3 H3A 0.8800
N4 O5 1.344(4)
N5 O8 1.346(4)
N6 H6 0.8800
N7 H7 0.8800
N8 O11 1.347(4)
O1 Sm1 2.396(3)
O2 Sm1 2.392(2)
O5 Sm1 2.375(2)
O6 Sm1 2.442(3)
O7 Sm1 2.396(3)
O8 Sm1 2.393(2)
O11 Sm1 2.376(3)
O12 Sm1 2.412(2)
